data_1555168
loop_
_publ_author_name
'Vale, Jo\~ao R.'
'Valkonen, Arto'
'Afonso, Carlos A. M.'
'Candeias, Nuno R.'

_publ_section_title
;
 Synthesis of silacyclopent-2-en-4-ols via intramolecular [2 + 2]
 photocycloaddition of benzoyl(allyl)silanes
;
_journal_issue 22
_journal_name_full 'Organic Chemistry Frontiers'
_journal_page_first 3793
_journal_paper_doi 10.1039/C9QO01028A
_journal_volume 6
_journal_year 2019
_chemical_formula_moiety 'C19 H18 N2 O6 Si'
_chemical_formula_sum 'C19 H18 N2 O6 Si'
_chemical_formula_weight 398.44
_space_group_crystal_system monoclinic
_space_group_IT_number 9
_space_group_name_Hall 'C -2yc'
_space_group_name_H-M_alt 'C 1 c 1'
_atom_sites_solution_hydrogens geom
_audit_creation_method SHELXL-2018/1
_audit_update_record
;
2019-06-20 deposited with the CCDC.	2019-10-12 downloaded from the CCDC.
;
_cell_angle_alpha 90
_cell_angle_beta 103.190(2)
_cell_angle_gamma 90
_cell_formula_units_Z 4
_cell_length_a 10.8289(2)
_cell_length_b 10.4035(2)
_cell_length_c 17.1866(3)
_cell_measurement_reflns_used 10785
_cell_measurement_temperature 120(2)
_cell_measurement_theta_max 73.1280
_cell_measurement_theta_min 5.2560
_cell_volume 1885.14(6)
_computing_cell_refinement 'CrysAlisPro 1.171.39.43c (Rigaku OD, 2018)'
_computing_data_collection 'CrysAlisPro 1.171.39.43c (Rigaku OD, 2018)'
_computing_data_reduction 'CrysAlisPro 1.171.39.43c (Rigaku OD, 2018)'
_computing_molecular_graphics SHELXL-2018/1
_computing_publication_material SHELXL-2018/1
_computing_structure_refinement 'SHELXL-2018/1 (Sheldrick, 2018)'
_computing_structure_solution 'SHELXT (Sheldrick, 2015)'
_diffrn_ambient_temperature 120(2)
_diffrn_detector_area_resol_mean 5.1977
_diffrn_measured_fraction_theta_full 0.999
_diffrn_measured_fraction_theta_max 0.994
_diffrn_measurement_device_type 'SuperNova, Dual, Cu at home/near, Atlas'
_diffrn_measurement_method '\w scans'
_diffrn_radiation_type CuK\a
_diffrn_radiation_wavelength 1.54184
_diffrn_reflns_av_R_equivalents 0.0271
_diffrn_reflns_av_unetI/netI 0.0199
_diffrn_reflns_Laue_measured_fraction_full 0.999
_diffrn_reflns_Laue_measured_fraction_max 0.994
_diffrn_reflns_limit_h_max 13
_diffrn_reflns_limit_h_min -13
_diffrn_reflns_limit_k_max 12
_diffrn_reflns_limit_k_min -12
_diffrn_reflns_limit_l_max 21
_diffrn_reflns_limit_l_min -21
_diffrn_reflns_number 15023
_diffrn_reflns_point_group_measured_fraction_full 0.999
_diffrn_reflns_point_group_measured_fraction_max 0.980
_diffrn_reflns_theta_full 67.684
_diffrn_reflns_theta_max 73.437
_diffrn_reflns_theta_min 5.287
_diffrn_source 'micro-focus sealed X-ray tube'
_exptl_absorpt_coefficient_mu 1.456
_exptl_absorpt_correction_T_max 1.000
_exptl_absorpt_correction_T_min 0.574
_exptl_absorpt_correction_type gaussian
_exptl_absorpt_process_details
;
CrysAlisPro 1.171.39.43c (Rigaku Oxford Diffraction, 2018)
Numerical absorption correction based on gaussian integration over
			a multifaceted crystal model
Empirical absorption correction using spherical harmonics,
 implemented in SCALE3 ABSPACK scaling algorithm.
;
_exptl_crystal_colour colourless
_exptl_crystal_density_diffrn 1.404
_exptl_crystal_description prism
_exptl_crystal_F_000 832
_exptl_crystal_size_max 0.220
_exptl_crystal_size_mid 0.180
_exptl_crystal_size_min 0.110
_refine_diff_density_max 0.165
_refine_diff_density_min -0.157
_refine_diff_density_rms 0.032
_refine_ls_abs_structure_details
;
 Flack x determined using 1765 quotients [(I+)-(I-)]/[(I+)+(I-)]
 (Parsons, Flack and Wagner, Acta Cryst. B69 (2013) 249-259).
;
_refine_ls_abs_structure_Flack -0.011(14)
_refine_ls_extinction_method none
_refine_ls_goodness_of_fit_ref 1.025
_refine_ls_hydrogen_treatment constr
_refine_ls_matrix_type full
_refine_ls_number_parameters 253
_refine_ls_number_reflns 3720
_refine_ls_number_restraints 2
_refine_ls_restrained_S_all 1.025
_refine_ls_R_factor_all 0.0279
_refine_ls_R_factor_gt 0.0274
_refine_ls_shift/su_max 0.000
_refine_ls_shift/su_mean 0.000
_refine_ls_structure_factor_coef Fsqd
_refine_ls_weighting_details 'w=1/[\s^2^(Fo^2^)+(0.0457P)^2^+0.6489P] where P=(Fo^2^+2Fc^2^)/3'
_refine_ls_weighting_scheme calc
_refine_ls_wR_factor_gt 0.0735
_refine_ls_wR_factor_ref 0.0741
_reflns_Friedel_coverage 0.968
_reflns_Friedel_fraction_full 0.998
_reflns_Friedel_fraction_max 0.966
_reflns_number_gt 3668
_reflns_number_total 3720
_reflns_threshold_expression 'I > 2\s(I)'
_cod_data_source_file c9qo01028a2.cif
_cod_data_source_block 4-1
_cod_original_sg_symbol_H-M 'C c'
_cod_database_code 1555168
_shelx_shelxl_version_number 2018/1
_shelx_space_group_comment
;
The symmetry employed for this shelxl refinement is uniquely defined
by the following loop, which should always be used as a source of
symmetry information in preference to the above space-group names.
They are only intended as comments.
;
_shelx_estimated_absorpt_t_min 0.740
_shelx_estimated_absorpt_t_max 0.856

loop_
_space_group_symop_operation_xyz
'x, y, z'
'x, -y, z+1/2'
'x+1/2, y+1/2, z'
'x+1/2, -y+1/2, z+1/2'

loop_
_atom_site_label
_atom_site_type_symbol
_atom_site_fract_x
_atom_site_fract_y
_atom_site_fract_z
_atom_site_U_iso_or_equiv
_atom_site_adp_type
_atom_site_occupancy
_atom_site_site_symmetry_order
_atom_site_calc_flag
_atom_site_refinement_flags_posn
_atom_site_refinement_flags_adp
Si1 Si 0.46570(6) 0.96508(5) 0.60896(4) 0.03181(16) Uani 1 1 d . .
O1 O 0.54034(17) 0.70373(16) 0.46716(10) 0.0335(4) Uani 1 1 d . .
O2 O 0.54512(18) 0.80695(16) 0.35279(10) 0.0367(4) Uani 1 1 d . .
O3 O 0.4565(4) 0.5488(2) 0.10697(14) 0.0704(8) Uani 1 1 d . .
O4 O 0.3226(3) 0.3929(2) 0.09725(13) 0.0714(8) Uani 1 1 d . .
O5 O 0.29749(19) 0.17589(17) 0.34148(11) 0.0418(4) Uani 1 1 d . .
O6 O 0.35258(19) 0.27532(18) 0.45453(11) 0.0404(4) Uani 1 1 d . .
N1 N 0.3924(3) 0.4736(2) 0.13532(13) 0.0499(7) Uani 1 1 d . .
N2 N 0.33949(19) 0.26956(19) 0.38214(12) 0.0315(4) Uani 1 1 d . .
C2 C 0.5863(2) 0.8405(2) 0.65521(13) 0.0289(4) Uani 1 1 d . .
C3 C 0.6303(2) 0.7825(2) 0.59779(14) 0.0299(5) Uani 1 1 d . .
H3 H 0.691929 0.716145 0.610739 0.036 Uiso 1 1 calc R U
C4 C 0.5813(2) 0.8233(2) 0.51222(13) 0.0291(5) Uani 1 1 d . .
H4 H 0.650926 0.864844 0.491745 0.035 Uiso 1 1 calc R U
C5 C 0.4706(2) 0.9164(2) 0.50516(14) 0.0338(5) Uani 1 1 d . .
H5A H 0.390141 0.874064 0.478571 0.041 Uiso 1 1 calc R U
H5B H 0.483201 0.992574 0.473353 0.041 Uiso 1 1 calc R U
C6 C 0.6240(2) 0.8074(2) 0.74110(14) 0.0296(5) Uani 1 1 d . .
C7 C 0.6063(2) 0.8951(2) 0.79871(15) 0.0338(5) Uani 1 1 d . .
H7 H 0.572874 0.977807 0.782634 0.041 Uiso 1 1 calc R U
C8 C 0.6368(2) 0.8635(3) 0.87942(15) 0.0370(5) Uani 1 1 d . .
H8 H 0.626380 0.925469 0.918028 0.044 Uiso 1 1 calc R U
C9 C 0.6822(3) 0.7427(3) 0.90369(15) 0.0375(5) Uani 1 1 d . .
H9 H 0.700021 0.720070 0.958685 0.045 Uiso 1 1 calc R U
C10 C 0.7017(2) 0.6541(2) 0.84707(15) 0.0356(5) Uani 1 1 d . .
H10 H 0.734777 0.571412 0.863532 0.043 Uiso 1 1 calc R U
C11 C 0.6733(2) 0.6861(2) 0.76703(14) 0.0325(5) Uani 1 1 d . .
H11 H 0.687253 0.624954 0.728886 0.039 Uiso 1 1 calc R U
C12 C 0.5213(2) 0.7133(2) 0.38796(14) 0.0302(5) Uani 1 1 d . .
C13 C 0.4668(2) 0.5927(2) 0.34608(14) 0.0298(5) Uani 1 1 d . .
C14 C 0.4276(2) 0.4886(2) 0.38598(13) 0.0286(4) Uani 1 1 d . .
H14 H 0.435374 0.490653 0.442148 0.034 Uiso 1 1 calc R U
C15 C 0.3771(2) 0.3823(2) 0.34119(13) 0.0283(4) Uani 1 1 d . .
C16 C 0.3614(2) 0.3753(2) 0.25915(14) 0.0315(5) Uani 1 1 d . .
H16 H 0.324435 0.302180 0.229662 0.038 Uiso 1 1 calc R U
C17 C 0.4021(3) 0.4797(2) 0.22228(14) 0.0362(5) Uani 1 1 d . .
C18 C 0.4547(3) 0.5876(2) 0.26379(14) 0.0361(5) Uani 1 1 d . .
H18 H 0.482327 0.657486 0.236465 0.043 Uiso 1 1 calc R U
C19 C 0.3076(3) 0.9360(3) 0.63102(19) 0.0529(8) Uani 1 1 d . .
H19A H 0.281547 0.847053 0.617532 0.079 Uiso 1 1 calc R U
H19B H 0.312620 0.950957 0.687963 0.079 Uiso 1 1 calc R U
H19C H 0.245244 0.994830 0.599176 0.079 Uiso 1 1 calc R U
C20 C 0.5191(4) 1.1334(3) 0.6337(2) 0.0711(12) Uani 1 1 d . .
H20A H 0.602395 1.146343 0.621640 0.107 Uiso 1 1 calc R U
H20B H 0.457817 1.193156 0.601906 0.107 Uiso 1 1 calc R U
H20C H 0.525192 1.149282 0.690692 0.107 Uiso 1 1 calc R U

loop_
_atom_site_aniso_label
_atom_site_aniso_U_11
_atom_site_aniso_U_22
_atom_site_aniso_U_33
_atom_site_aniso_U_23
_atom_site_aniso_U_13
_atom_site_aniso_U_12
Si1 0.0476(3) 0.0186(3) 0.0270(3) -0.0017(2) 0.0038(2) 0.0078(3)
O1 0.0502(10) 0.0231(8) 0.0263(8) -0.0020(6) 0.0070(7) -0.0064(7)
O2 0.0564(11) 0.0224(8) 0.0327(8) -0.0007(7) 0.0127(8) -0.0057(7)
O3 0.146(2) 0.0362(11) 0.0361(9) -0.0028(10) 0.0364(13) -0.0267(15)
O4 0.129(2) 0.0509(13) 0.0310(10) -0.0131(10) 0.0113(12) -0.0285(15)
O5 0.0582(11) 0.0256(9) 0.0454(10) -0.0059(8) 0.0199(9) -0.0121(8)
O6 0.0559(11) 0.0356(9) 0.0308(9) 0.0053(7) 0.0120(8) -0.0072(8)
N1 0.097(2) 0.0266(11) 0.0271(11) -0.0006(8) 0.0157(12) -0.0041(12)
N2 0.0386(10) 0.0240(9) 0.0342(10) 0.0010(8) 0.0130(8) -0.0018(8)
C2 0.0362(11) 0.0187(10) 0.0289(11) -0.0026(8) 0.0013(9) 0.0003(8)
C3 0.0325(11) 0.0240(11) 0.0314(11) -0.0007(9) 0.0037(9) 0.0010(9)
C4 0.0375(11) 0.0220(10) 0.0276(11) -0.0039(8) 0.0073(9) -0.0022(9)
C5 0.0388(12) 0.0336(13) 0.0285(11) 0.0014(9) 0.0063(9) 0.0049(10)
C6 0.0339(11) 0.0233(11) 0.0293(11) -0.0025(8) 0.0021(9) 0.0021(9)
C7 0.0407(12) 0.0232(11) 0.0342(11) -0.0047(9) 0.0019(9) 0.0043(9)
C8 0.0429(13) 0.0346(13) 0.0314(12) -0.0086(10) 0.0041(9) 0.0053(11)
C9 0.0414(12) 0.0409(14) 0.0271(11) -0.0009(10) 0.0013(9) 0.0051(11)
C10 0.0404(12) 0.0280(12) 0.0340(12) 0.0013(9) -0.0008(10) 0.0074(10)
C11 0.0395(12) 0.0248(11) 0.0308(12) -0.0042(9) 0.0029(10) 0.0053(9)
C12 0.0410(12) 0.0234(11) 0.0274(11) -0.0004(9) 0.0099(9) 0.0005(9)
C13 0.0423(12) 0.0198(11) 0.0276(11) 0.0004(8) 0.0087(9) 0.0005(8)
C14 0.0350(11) 0.0242(11) 0.0267(10) 0.0012(8) 0.0072(9) 0.0018(9)
C15 0.0350(11) 0.0216(10) 0.0291(11) 0.0020(8) 0.0093(8) 0.0016(9)
C16 0.0437(12) 0.0217(11) 0.0285(11) -0.0028(8) 0.0067(9) 0.0002(9)
C17 0.0581(15) 0.0248(12) 0.0258(11) -0.0015(9) 0.0094(10) 0.0005(10)
C18 0.0592(16) 0.0224(11) 0.0277(12) 0.0027(9) 0.0121(11) -0.0007(10)
C19 0.0611(18) 0.0551(17) 0.0492(16) 0.0171(14) 0.0262(14) 0.0325(15)
C20 0.117(3) 0.0200(13) 0.0529(18) -0.0048(12) -0.0297(19) 0.0098(16)

loop_
_atom_type_symbol
_atom_type_description
_atom_type_scat_dispersion_real
_atom_type_scat_dispersion_imag
_atom_type_scat_source
C C 0.0181 0.0091 'International Tables Vol C Tables 4.2.6.8 and 6.1.1.4'
H H 0.0000 0.0000 'International Tables Vol C Tables 4.2.6.8 and 6.1.1.4'
N N 0.0311 0.0180 'International Tables Vol C Tables 4.2.6.8 and 6.1.1.4'
O O 0.0492 0.0322 'International Tables Vol C Tables 4.2.6.8 and 6.1.1.4'
Si Si 0.2541 0.3302 'International Tables Vol C Tables 4.2.6.8 and 6.1.1.4'

loop_
_geom_angle_atom_site_label_1
_geom_angle_atom_site_label_2
_geom_angle_atom_site_label_3
_geom_angle
C19 Si1 C20 110.98(19)
C19 Si1 C5 112.25(14)
C20 Si1 C5 113.49(16)
C19 Si1 C2 112.59(12)
C20 Si1 C2 113.68(14)
C5 Si1 C2 92.77(10)
C12 O1 C4 115.45(17)
O4 N1 O3 124.7(2)
O4 N1 C17 117.8(2)
O3 N1 C17 117.5(2)
O6 N2 O5 124.2(2)
O6 N2 C15 117.87(19)
O5 N2 C15 117.93(19)
C3 C2 C6 124.6(2)
C3 C2 Si1 109.27(17)
C6 C2 Si1 126.06(17)
C2 C3 C4 119.2(2)
C2 C3 H3 120.4
C4 C3 H3 120.4
O1 C4 C3 105.73(17)
O1 C4 C5 110.86(19)
C3 C4 C5 110.64(18)
O1 C4 H4 109.9
C3 C4 H4 109.8
C5 C4 H4 109.8
C4 C5 Si1 106.84(15)
C4 C5 H5A 110.4
Si1 C5 H5A 110.4
C4 C5 H5B 110.4
Si1 C5 H5B 110.4
H5A C5 H5B 108.6
C7 C6 C11 117.9(2)
C7 C6 C2 120.4(2)
C11 C6 C2 121.7(2)
C8 C7 C6 121.0(2)
C8 C7 H7 119.5
C6 C7 H7 119.5
C9 C8 C7 120.3(2)
C9 C8 H8 119.9
C7 C8 H8 119.9
C8 C9 C10 119.5(2)
C8 C9 H9 120.2
C10 C9 H9 120.2
C11 C10 C9 120.2(2)
C11 C10 H10 119.9
C9 C10 H10 119.9
C10 C11 C6 121.0(2)
C10 C11 H11 119.5
C6 C11 H11 119.5
O2 C12 O1 124.9(2)
O2 C12 C13 122.8(2)
O1 C12 C13 112.31(19)
C18 C13 C14 120.0(2)
C18 C13 C12 117.1(2)
C14 C13 C12 122.9(2)
C15 C14 C13 118.1(2)
C15 C14 H14 121.0
C13 C14 H14 121.0
C16 C15 C14 123.3(2)
C16 C15 N2 117.5(2)
C14 C15 N2 119.15(19)
C17 C16 C15 116.7(2)
C17 C16 H16 121.7
C15 C16 H16 121.7
C16 C17 C18 122.7(2)
C16 C17 N1 118.3(2)
C18 C17 N1 118.9(2)
C17 C18 C13 119.2(2)
C17 C18 H18 120.4
C13 C18 H18 120.4
Si1 C19 H19A 109.5
Si1 C19 H19B 109.5
H19A C19 H19B 109.5
Si1 C19 H19C 109.5
H19A C19 H19C 109.5
H19B C19 H19C 109.5
Si1 C20 H20A 109.5
Si1 C20 H20B 109.5
H20A C20 H20B 109.5
Si1 C20 H20C 109.5
H20A C20 H20C 109.5
H20B C20 H20C 109.5

loop_
_geom_bond_atom_site_label_1
_geom_bond_atom_site_label_2
_geom_bond_distance
Si1 C19 1.861(3)
Si1 C20 1.863(3)
Si1 C5 1.867(2)
Si1 C2 1.882(2)
O1 C12 1.333(3)
O1 C4 1.479(3)
O2 C12 1.205(3)
O3 N1 1.219(4)
O4 N1 1.216(3)
O5 N2 1.225(3)
O6 N2 1.221(3)
N1 C17 1.476(3)
N2 C15 1.472(3)
C2 C3 1.335(3)
C2 C6 1.480(3)
C3 C4 1.506(3)
C3 H3 0.9500
C4 C5 1.524(3)
C4 H4 1.0000
C5 H5A 0.9900
C5 H5B 0.9900
C6 C7 1.391(3)
C6 C11 1.403(3)
C7 C8 1.390(3)
C7 H7 0.9500
C8 C9 1.380(4)
C8 H8 0.9500
C9 C10 1.391(3)
C9 H9 0.9500
C10 C11 1.380(3)
C10 H10 0.9500
C11 H11 0.9500
C12 C13 1.499(3)
C13 C18 1.391(3)
C13 C14 1.399(3)
C14 C15 1.387(3)
C14 H14 0.9500
C15 C16 1.383(3)
C16 C17 1.380(3)
C16 H16 0.9500
C17 C18 1.381(3)
C18 H18 0.9500
C19 H19A 0.9800
C19 H19B 0.9800
C19 H19C 0.9800
C20 H20A 0.9800
C20 H20B 0.9800
C20 H20C 0.9800

loop_
_geom_torsion_atom_site_label_1
_geom_torsion_atom_site_label_2
_geom_torsion_atom_site_label_3
_geom_torsion_atom_site_label_4
_geom_torsion
C19 Si1 C2 C3 121.2(2)
C20 Si1 C2 C3 -111.5(2)
C5 Si1 C2 C3 5.67(19)
C19 Si1 C2 C6 -56.7(2)
C20 Si1 C2 C6 70.6(3)
C5 Si1 C2 C6 -172.2(2)
C6 C2 C3 C4 178.4(2)
Si1 C2 C3 C4 0.4(3)
C12 O1 C4 C3 -165.0(2)
C12 O1 C4 C5 75.1(2)
C2 C3 C4 O1 -128.3(2)
C2 C3 C4 C5 -8.2(3)
O1 C4 C5 Si1 128.36(16)
C3 C4 C5 Si1 11.4(2)
C19 Si1 C5 C4 -125.51(18)
C20 Si1 C5 C4 107.6(2)
C2 Si1 C5 C4 -9.70(18)
C3 C2 C6 C7 159.8(2)
Si1 C2 C6 C7 -22.6(3)
C3 C2 C6 C11 -23.0(4)
Si1 C2 C6 C11 154.61(19)
C11 C6 C7 C8 0.2(4)
C2 C6 C7 C8 177.5(2)
C6 C7 C8 C9 -1.8(4)
C7 C8 C9 C10 2.4(4)
C8 C9 C10 C11 -1.4(4)
C9 C10 C11 C6 -0.2(4)
C7 C6 C11 C10 0.8(4)
C2 C6 C11 C10 -176.5(2)
C4 O1 C12 O2 6.5(4)
C4 O1 C12 C13 -173.87(18)
O2 C12 C13 C18 5.8(4)
O1 C12 C13 C18 -173.9(2)
O2 C12 C13 C14 -173.6(2)
O1 C12 C13 C14 6.8(3)
C18 C13 C14 C15 -0.1(3)
C12 C13 C14 C15 179.2(2)
C13 C14 C15 C16 -1.3(3)
C13 C14 C15 N2 177.8(2)
O6 N2 C15 C16 -179.7(2)
O5 N2 C15 C16 0.6(3)
O6 N2 C15 C14 1.2(3)
O5 N2 C15 C14 -178.6(2)
C14 C15 C16 C17 1.7(4)
N2 C15 C16 C17 -177.4(2)
C15 C16 C17 C18 -0.8(4)
C15 C16 C17 N1 177.3(2)
O4 N1 C17 C16 17.4(4)
O3 N1 C17 C16 -161.5(3)
O4 N1 C17 C18 -164.5(3)
O3 N1 C17 C18 16.6(4)
C16 C17 C18 C13 -0.5(4)
N1 C17 C18 C13 -178.5(2)
C14 C13 C18 C17 0.9(4)
C12 C13 C18 C17 -178.4(2)
